data_2203873
loop_
_publ_author_name
'Mehmet Akkurt'
'Sema \"Ozt\"urk'
'Hasan K\"u\,c\"ukbay'
'Ersin Orhan'
'Orhan B\"uy\"ukg\"ung\"or'

_publ_section_title
;
 1-Ethyl-4-phenylethyl-1,4-dihydroquinoxaline-2,3-dione
;
_journal_issue 7
_journal_name_full 'Acta Crystallographica Section E'
_journal_page_first o1266
_journal_page_last o1268
_journal_paper_doi 10.1107/S1600536804014989
_journal_volume 60
_journal_year 2004
_chemical_formula_iupac 'C18 H18 N2 O2'
_chemical_formula_moiety 'C18 H18 N2 O2'
_chemical_formula_sum 'C18 H18 N2 O2'
_chemical_formula_weight 294.34
_chemical_name_systematic
;
1-Ethyl-4-phenylethyl-1,4-dihydroquinoxaline-2,3-dione
;
_space_group_IT_number 61
_symmetry_cell_setting orthorhombic
_symmetry_space_group_name_Hall '-P 2ac 2ab'
_symmetry_space_group_name_H-M 'P b c a'
_atom_sites_solution_hydrogens geom
_atom_sites_solution_primary direct
_atom_sites_solution_secondary difmap
_cell_angle_alpha 90
_cell_angle_beta 90
_cell_angle_gamma 90
_cell_formula_units_Z 8
_cell_length_a 13.369(5)
_cell_length_b 15.310(5)
_cell_length_c 14.690(5)
_cell_measurement_reflns_used 6175
_cell_measurement_temperature 293
_cell_measurement_theta_max 25.32
_cell_measurement_theta_min 2.45
_cell_volume 3006.7(18)
_computing_cell_refinement X-AREA
_computing_data_collection 'X-AREA (Stoe & Cie, 2002)'
_computing_data_reduction 'X-RED32 (Stoe & Cie, 2002)'
_computing_molecular_graphics 'ORTEP-3 (Farrugia, 1997)'
_computing_publication_material 'WinGX (Farrugia, 1999)'
_computing_structure_refinement 'SHELXL97 (Sheldrick, 1997)'
_computing_structure_solution 'SIR97 (Altomare et al., 1999)'
_diffrn_ambient_temperature 293
_diffrn_detector_area_resol_mean 6.67
_diffrn_measured_fraction_theta_full 0.991
_diffrn_measured_fraction_theta_max 0.991
_diffrn_measurement_device_type 'Stoe IPDS-II'
_diffrn_measurement_method \w
_diffrn_radiation_monochromator 'plane graphite'
_diffrn_radiation_type 'Mo K\a'
_diffrn_radiation_wavelength 0.71073
_diffrn_reflns_av_R_equivalents 0.1146
_diffrn_reflns_av_sigmaI/netI 0.0901
_diffrn_reflns_limit_h_max 17
_diffrn_reflns_limit_h_min -14
_diffrn_reflns_limit_k_max 19
_diffrn_reflns_limit_k_min -19
_diffrn_reflns_limit_l_max 18
_diffrn_reflns_limit_l_min -18
_diffrn_reflns_number 18583
_diffrn_reflns_reduction_process ' ?'
_diffrn_reflns_theta_full 27.27
_diffrn_reflns_theta_max 27.27
_diffrn_reflns_theta_min 2.45
_diffrn_standards_decay_% 0
_diffrn_standards_number 0
_exptl_absorpt_coefficient_mu 0.086
_exptl_absorpt_correction_type none
_exptl_crystal_colour yellow
_exptl_crystal_density_diffrn 1.301
_exptl_crystal_density_method 'Not Measured'
_exptl_crystal_description prism
_exptl_crystal_F_000 1248
_exptl_crystal_size_max 0.42
_exptl_crystal_size_mid 0.33
_exptl_crystal_size_min 0.24
_refine_diff_density_max 0.115
_refine_diff_density_min -0.125
_refine_ls_extinction_coef 0.0021(3)
_refine_ls_extinction_expression FC^*^=KFC[1+0.001XFC^2^\L^3^/SIN(2\Q)]^-1/4^
_refine_ls_extinction_method SHELXL97
_refine_ls_goodness_of_fit_ref 0.857
_refine_ls_hydrogen_treatment constr
_refine_ls_matrix_type full
_refine_ls_number_parameters 200
_refine_ls_number_reflns 3351
_refine_ls_number_restraints 0
_refine_ls_restrained_S_all 0.857
_refine_ls_R_factor_all 0.1576
_refine_ls_R_factor_gt 0.0481
_refine_ls_shift/su_max 0.000
_refine_ls_shift/su_mean 0.000
_refine_ls_structure_factor_coef Fsqd
_refine_ls_weighting_details 'calc w = 1/[\s^2^(Fo^2^)+(0.0269P)^2^] where P = (Fo^2^+2Fc^2^)/3'
_refine_ls_weighting_scheme calc
_refine_ls_wR_factor_gt 0.0685
_refine_ls_wR_factor_ref 0.0890
_reflns_number_gt 1328
_reflns_number_total 3351
_reflns_threshold_expression I>2\s(I)
_cod_data_source_file ci6392.cif
_cod_data_source_block I
_cod_depositor_comments
;
The following automatic conversions were performed:
'_symmetry_cell_setting' value 'Orthorhombic' changed to 'orthorhombic'
according to '/home/saulius/struct/CIF-dictionaries/cif_core.dic'
dictionary named 'cif_core.dic' version 2.4.1 from 2010-06-29.

Automatic conversion script
Id: cif_fix_enum 1527 2010-12-29 10:47:43Z saulius 

The following automatic conversions were performed:

'_symmetry_cell_setting' value 'Orthorhombic' changed to
'orthorhombic' according to
/home/saulius/struct/CIF-dictionaries/cif_core.dic dictionary named
'cif_core.dic' version 2.4.1 from 2010-06-29.

Automatic conversion script
Id: cif_fix_values 1715 2011-07-08 13:25:40Z adriana 
;
_cod_database_code 2203873

loop_
_symmetry_equiv_pos_as_xyz
x,y,z
1/2-x,-y,1/2+z
1/2+x,1/2-y,-z
-x,1/2+y,1/2-z
-x,-y,-z
1/2+x,y,1/2-z
1/2-x,1/2+y,z
x,1/2-y,1/2+z

loop_
_atom_site_aniso_label
_atom_site_aniso_U_11
_atom_site_aniso_U_22
_atom_site_aniso_U_33
_atom_site_aniso_U_12
_atom_site_aniso_U_13
_atom_site_aniso_U_23
O1 0.0558(14) 0.0927(14) 0.0836(13) 0.0023(11) 0.0097(11) -0.0083(11)
O2 0.0801(15) 0.0712(12) 0.0669(11) 0.0188(11) -0.0021(11) -0.0177(10)
N1 0.0513(15) 0.0497(12) 0.0497(12) -0.0023(11) -0.0048(11) -0.0035(10)
N2 0.0531(15) 0.0474(12) 0.0467(11) 0.0010(10) -0.0080(11) -0.0038(9)
C1 0.0530(19) 0.0578(16) 0.0565(16) 0.0053(14) -0.0009(14) 0.0019(13)
C2 0.063(2) 0.0510(15) 0.0475(15) 0.0080(14) -0.0066(14) 0.0017(12)
C3 0.0490(18) 0.0459(13) 0.0411(13) 0.0026(13) -0.0061(12) 0.0053(11)
C4 0.055(2) 0.0565(16) 0.0587(16) -0.0039(14) -0.0066(14) -0.0008(13)
C5 0.0521(18) 0.0725(19) 0.0622(17) 0.0047(16) 0.0022(15) 0.0071(15)
C6 0.065(2) 0.0699(19) 0.0510(15) 0.0145(16) 0.0047(15) -0.0047(13)
C7 0.062(2) 0.0583(17) 0.0482(14) 0.0010(14) -0.0076(14) -0.0082(12)
C8 0.0471(17) 0.0473(14) 0.0445(14) 0.0010(13) -0.0061(13) 0.0037(12)
C9 0.0586(19) 0.0562(15) 0.0659(16) -0.0097(14) -0.0109(14) -0.0011(14)
C10 0.081(2) 0.078(2) 0.0752(18) 0.0001(17) -0.0259(17) -0.0044(15)
C11 0.0698(19) 0.0510(14) 0.0495(13) -0.0073(14) -0.0175(14) -0.0054(12)
C12 0.097(2) 0.0481(14) 0.0607(15) -0.0109(16) -0.0219(16) 0.0078(13)
C13 0.063(2) 0.0421(14) 0.0504(14) -0.0049(14) -0.0076(13) 0.0086(12)
C14 0.0509(18) 0.0586(16) 0.0727(17) -0.0035(15) -0.0084(15) 0.0116(14)
C15 0.071(2) 0.0509(16) 0.0755(18) 0.0061(16) 0.0029(17) -0.0006(14)
C16 0.080(3) 0.0516(16) 0.0698(18) -0.0091(17) -0.0082(17) -0.0058(14)
C17 0.059(2) 0.0634(16) 0.0687(17) -0.0091(16) -0.0128(15) 0.0051(14)
C18 0.060(2) 0.0527(16) 0.0619(17) 0.0037(14) -0.0001(15) 0.0030(13)

loop_
_atom_site_label
_atom_site_fract_x
_atom_site_fract_y
_atom_site_fract_z
_atom_site_U_iso_or_equiv
_atom_site_thermal_displace_type
_atom_site_calc_flag
_atom_site_refinement_flags
_atom_site_occupancy
_atom_site_type_symbol
O1 -0.05202(15) -0.05129(13) 0.68996(12) 0.0774(8) Uani . . 1.000 O
O2 0.06814(14) 0.06649(11) 0.77159(11) 0.0727(7) Uani . . 1.000 O
N1 0.07720(17) -0.10238(12) 0.60589(12) 0.0502(8) Uani . . 1.000 N
N2 0.20176(16) 0.01794(12) 0.68933(12) 0.0491(7) Uani . . 1.000 N
C1 0.0362(2) -0.04810(16) 0.66858(17) 0.0558(10) Uani . . 1.000 C
C2 0.1035(2) 0.01706(16) 0.71393(16) 0.0538(10) Uani . . 1.000 C
C3 0.23935(19) -0.03446(14) 0.61905(14) 0.0453(9) Uani . . 1.000 C
C4 0.3384(2) -0.02794(16) 0.59053(16) 0.0567(10) Uani . . 1.000 C
C5 0.3735(2) -0.07847(17) 0.52005(18) 0.0623(10) Uani . . 1.000 C
C6 0.3116(2) -0.13737(17) 0.47729(17) 0.0620(10) Uani . . 1.000 C
C7 0.2142(2) -0.14570(16) 0.50531(15) 0.0562(10) Uani . . 1.000 C
C8 0.1766(2) -0.09440(15) 0.57624(15) 0.0463(9) Uani . . 1.000 C
C9 0.0084(2) -0.16722(16) 0.56586(16) 0.0602(10) Uani . . 1.000 C
C10 -0.0462(2) -0.13048(18) 0.48477(18) 0.0781(11) Uani . . 1.000 C
C11 0.2659(2) 0.08072(14) 0.73797(15) 0.0568(9) Uani . . 1.000 C
C12 0.2710(2) 0.16879(15) 0.69052(16) 0.0686(10) Uani . . 1.000 C
C13 0.3116(2) 0.23783(14) 0.75304(15) 0.0518(9) Uani . . 1.000 C
C14 0.2486(2) 0.30135(16) 0.78803(16) 0.0607(10) Uani . . 1.000 C
C15 0.2835(2) 0.36296(16) 0.84839(18) 0.0658(10) Uani . . 1.000 C
C16 0.3818(2) 0.36286(17) 0.87375(18) 0.0671(13) Uani . . 1.000 C
C17 0.4460(2) 0.30130(17) 0.83918(17) 0.0637(10) Uani . . 1.000 C
C18 0.4111(2) 0.23878(16) 0.77933(16) 0.0582(10) Uani . . 1.000 C
H4 0.38120 0.01100 0.61950 0.0680 Uiso calc R 1.000 H
H5 0.43960 -0.07280 0.50120 0.0750 Uiso calc R 1.000 H
H6 0.33570 -0.17140 0.42960 0.0740 Uiso calc R 1.000 H
H7 0.17260 -0.18600 0.47680 0.0670 Uiso calc R 1.000 H
H9A -0.03980 -0.18530 0.61150 0.0720 Uiso calc R 1.000 H
H9B 0.04610 -0.21840 0.54730 0.0720 Uiso calc R 1.000 H
H10A -0.09010 -0.17410 0.46020 0.1170 Uiso calc R 1.000 H
H10B 0.00140 -0.11340 0.43920 0.1170 Uiso calc R 1.000 H
H10C -0.08450 -0.08050 0.50320 0.1170 Uiso calc R 1.000 H
H11A 0.33290 0.05680 0.74290 0.0680 Uiso calc R 1.000 H
H11B 0.24020 0.08880 0.79910 0.0680 Uiso calc R 1.000 H
H12A 0.31360 0.16420 0.63730 0.0820 Uiso calc R 1.000 H
H12B 0.20470 0.18550 0.67030 0.0820 Uiso calc R 1.000 H
H14 0.18180 0.30240 0.77050 0.0730 Uiso calc R 1.000 H
H15 0.24010 0.40470 0.87190 0.0790 Uiso calc R 1.000 H
H16 0.40520 0.40460 0.91450 0.0800 Uiso calc R 1.000 H
H17 0.51300 0.30170 0.85610 0.0770 Uiso calc R 1.000 H
H18 0.45480 0.19690 0.75650 0.0700 Uiso calc R 1.000 H

loop_
_atom_type_symbol
_atom_type_description
_atom_type_scat_dispersion_real
_atom_type_scat_dispersion_imag
_atom_type_scat_source
O O 0.0106 0.0060 'International Tables Vol C Tables 4.2.6.8 and 6.1.1.4'
N N 0.0061 0.0033 'International Tables Vol C Tables 4.2.6.8 and 6.1.1.4'
H H 0.0000 0.0000 'International Tables Vol C Tables 4.2.6.8 and 6.1.1.4'
C C 0.0033 0.0016 'International Tables Vol C Tables 4.2.6.8 and 6.1.1.4'

loop_
_geom_angle_atom_site_label_1
_geom_angle_atom_site_label_2
_geom_angle_atom_site_label_3
_geom_angle
_geom_angle_publ_flag
C1 N1 C8 122.7(2) yes
C1 N1 C9 115.5(2) yes
C8 N1 C9 121.67(19) yes
C2 N2 C3 122.4(2) yes
C2 N2 C11 116.04(19) yes
C3 N2 C11 121.5(2) yes
O1 C1 N1 122.7(2) yes
O1 C1 C2 119.5(2) yes
N1 C1 C2 117.8(2) yes
O2 C2 N2 123.2(2) yes
O2 C2 C1 119.0(2) yes
N2 C2 C1 117.9(2) yes
N2 C3 C4 121.5(2) yes
N2 C3 C8 119.6(2) yes
C4 C3 C8 119.0(2) no
C3 C4 C5 120.7(2) no
C4 C5 C6 120.5(2) no
C5 C6 C7 119.7(2) no
C6 C7 C8 120.8(2) no
N1 C8 C3 119.2(2) yes
N1 C8 C7 121.5(2) yes
C3 C8 C7 119.3(2) no
N1 C9 C10 111.5(2) yes
N2 C11 C12 112.50(19) yes
C11 C12 C13 111.12(19) no
C12 C13 C14 120.1(2) no
C12 C13 C18 121.7(2) no
C14 C13 C18 118.2(2) no
C13 C14 C15 120.9(2) no
C14 C15 C16 120.1(2) no
C15 C16 C17 120.1(2) no
C16 C17 C18 120.0(2) no
C13 C18 C17 120.6(2) no
C3 C4 H4 119.58 no
C5 C4 H4 119.71 no
C4 C5 H5 119.73 no
C6 C5 H5 119.79 no
C5 C6 H6 120.16 no
C7 C6 H6 120.17 no
C6 C7 H7 119.61 no
C8 C7 H7 119.54 no
N1 C9 H9A 109.30 no
N1 C9 H9B 109.35 no
C10 C9 H9A 109.34 no
C10 C9 H9B 109.33 no
H9A C9 H9B 107.98 no
C9 C10 H10A 109.51 no
C9 C10 H10B 109.39 no
C9 C10 H10C 109.47 no
H10A C10 H10B 109.44 no
H10A C10 H10C 109.55 no
H10B C10 H10C 109.46 no
N2 C11 H11A 109.10 no
N2 C11 H11B 109.04 no
C12 C11 H11A 109.13 no
C12 C11 H11B 109.12 no
H11A C11 H11B 107.83 no
C11 C12 H12A 109.38 no
C11 C12 H12B 109.50 no
C13 C12 H12A 109.38 no
C13 C12 H12B 109.40 no
H12A C12 H12B 108.01 no
C13 C14 H14 119.57 no
C15 C14 H14 119.50 no
C14 C15 H15 119.93 no
C16 C15 H15 119.99 no
C15 C16 H16 119.90 no
C17 C16 H16 119.99 no
C16 C17 H17 119.95 no
C18 C17 H17 120.02 no
C13 C18 H18 119.70 no
C17 C18 H18 119.69 no

loop_
_geom_bond_atom_site_label_1
_geom_bond_atom_site_label_2
_geom_bond_distance
_geom_bond_publ_flag
O1 C1 1.222(3) yes
O2 C2 1.230(3) yes
N1 C1 1.356(3) yes
N1 C8 1.404(3) yes
N1 C9 1.476(3) yes
N2 C2 1.363(3) yes
N2 C3 1.401(3) yes
N2 C11 1.473(3) yes
C1 C2 1.500(4) no
C3 C4 1.393(4) no
C3 C8 1.393(3) no
C4 C5 1.375(4) no
C5 C6 1.376(4) no
C6 C7 1.372(4) no
C7 C8 1.398(3) no
C9 C10 1.506(4) no
C11 C12 1.519(3) no
C12 C13 1.502(3) no
C13 C14 1.385(3) no
C13 C18 1.385(4) no
C14 C15 1.376(4) no
C15 C16 1.366(4) no
C16 C17 1.372(4) no
C17 C18 1.381(4) no
C4 H4 0.93 no
C5 H5 0.93 no
C6 H6 0.93 no
C7 H7 0.93 no
C9 H9A 0.97 no
C9 H9B 0.97 no
C10 H10A 0.96 no
C10 H10B 0.96 no
C10 H10C 0.96 no
C11 H11A 0.97 no
C11 H11B 0.97 no
C12 H12A 0.97 no
C12 H12B 0.97 no
C14 H14 0.93 no
C15 H15 0.93 no
C16 H16 0.93 no
C17 H17 0.93 no
C18 H18 0.93 no

loop_
_geom_contact_atom_site_label_1
_geom_contact_atom_site_label_2
_geom_contact_distance
_geom_contact_site_symmetry_2
_geom_contact_publ_flag
O1 O2 2.696(3) . no
O1 C10 3.250(3) . no
O1 C15 3.409(4) 4_546 no
O1 C11 3.336(3) 6_456 no
O2 O1 2.696(3) . no
O2 C12 3.351(3) . no
O1 H14 2.8923 4_546 no
O1 H15 2.7572 4_546 no
O1 H11A 2.4654 6_456 no
O1 H9A 2.3589 . no
O1 H10C 2.8134 . no
O2 H11B 2.3603 . no
O2 H18 2.5402 6_456 no
N1 N2 2.769(3) . no
N2 N1 2.769(3) . no
N2 C15 3.336(3) 7_545 no
C1 C16 3.485(4) 7_545 no
C1 C10 3.545(4) 5_556 no
C1 C17 3.414(4) 7_545 no
C2 C16 3.335(4) 7_545 no
C2 C10 3.482(4) 5_556 no
C2 C15 3.428(4) 7_545 no
C3 C14 3.537(3) 7_545 no
C4 C12 3.470(4) . no
C7 C10 3.502(4) . no
C10 C7 3.502(4) . no
C10 C1 3.545(4) 5_556 no
C10 O1 3.250(3) . no
C10 C2 3.482(4) 5_556 no
C11 O1 3.336(3) 6_556 no
C12 C4 3.470(4) . no
C12 O2 3.351(3) . no
C14 C3 3.537(3) 7_555 no
C15 O1 3.409(4) 4_556 no
C15 N2 3.336(3) 7_555 no
C15 C2 3.428(4) 7_555 no
C16 C1 3.485(4) 7_555 no
C16 C2 3.335(4) 7_555 no
C17 C1 3.414(4) 7_555 no
C1 H10B 2.9788 5_556 no
C1 H10C 2.9584 . no
C2 H10B 3.0336 5_556 no
C2 H12B 2.9819 . no
C4 H11A 2.5882 . no
C4 H12A 3.0390 . no
C5 H17 2.9964 4_646 no
C6 H11B 2.8079 2_554 no
C7 H10B 3.0465 . no
C7 H9B 2.5826 . no
C9 H7 2.5716 . no
C10 H7 3.0484 . no
C11 H4 2.5582 . no
C12 H4 3.0158 . no
C14 H6 3.0909 2_555 no
C18 H11A 3.0235 . no
H4 C11 2.5582 . no
H4 C12 3.0158 . no
H4 H11A 2.0481 . no
H4 H12A 2.5271 . no
H5 H16 2.4410 4_646 no
H6 C14 3.0909 2_554 no
H6 H11B 2.5108 2_554 no
H7 C9 2.5716 . no
H7 C10 3.0484 . no
H7 H9B 2.0442 . no
H9A O1 2.3589 . no
H9A H14 2.5776 4_546 no
H9B C7 2.5826 . no
H9B H7 2.0442 . no
H10A H12B 2.4602 5_556 no
H10B C7 3.0465 . no
H10B C1 2.9788 5_556 no
H10B C2 3.0336 5_556 no
H10C O1 2.8134 . no
H10C C1 2.9584 . no
H11A C4 2.5882 . no
H11A C18 3.0235 . no
H11A H4 2.0481 . no
H11A O1 2.4654 6_556 no
H11B O2 2.3603 . no
H11B C6 2.8079 2_555 no
H11B H6 2.5108 2_555 no
H12A C4 3.0390 . no
H12A H4 2.5271 . no
H12B C2 2.9819 . no
H12B H14 2.3374 . no
H12B H10A 2.4602 5_556 no
H14 H12B 2.3374 . no
H14 O1 2.8923 4_556 no
H14 H9A 2.5776 4_556 no
H15 O1 2.7572 4_556 no
H16 H5 2.4410 4_656 no
H17 C5 2.9964 4_656 no
H18 O2 2.5402 6_556 no

loop_
_geom_hbond_atom_site_label_D
_geom_hbond_atom_site_label_H
_geom_hbond_atom_site_label_A
_geom_hbond_site_symmetry_A
_geom_hbond_distance_DH
_geom_hbond_distance_HA
_geom_hbond_distance_DA
_geom_hbond_angle_DHA
_geom_hbond_publ_flag
C11 H11A O1 6_556 0.97 2.47 3.336(3) 149 yes
C18 H18 O2 6_556 0.93 2.54 3.453(3) 167 yes

loop_
_geom_torsion_atom_site_label_1
_geom_torsion_atom_site_label_2
_geom_torsion_atom_site_label_3
_geom_torsion_atom_site_label_4
_geom_torsion
_geom_torsion_publ_flag
C8 N1 C1 O1 175.0(2) yes
C9 N1 C1 O1 -1.0(3) no
C8 N1 C1 C2 -6.1(3) no
C9 N1 C1 C2 177.9(2) no
C1 N1 C8 C7 -173.7(2) no
C1 N1 C8 C3 6.8(3) no
C9 N1 C8 C3 -177.4(2) no
C8 N1 C9 C10 -89.2(3) yes
C9 N1 C8 C7 2.1(3) no
C1 N1 C9 C10 86.9(2) no
C3 N2 C11 C12 86.7(3) yes
C11 N2 C2 C1 -177.82(19) no
C3 N2 C2 O2 -175.4(2) yes
C2 N2 C3 C4 175.2(2) no
C11 N2 C3 C4 -1.6(3) no
C2 N2 C11 C12 -90.4(2) yes
C11 N2 C2 O2 1.7(3) no
C3 N2 C2 C1 5.2(3) no
C2 N2 C3 C8 -4.6(3) no
C11 N2 C3 C8 178.6(2) no
O1 C1 C2 N2 179.1(2) no
N1 C1 C2 O2 -179.4(2) no
N1 C1 C2 N2 0.1(3) no
O1 C1 C2 O2 -0.4(4) yes
C4 C3 C8 N1 178.8(2) no
N2 C3 C8 N1 -1.4(3) no
N2 C3 C8 C7 179.2(2) no
N2 C3 C4 C5 -178.5(2) no
C8 C3 C4 C5 1.3(3) no
C4 C3 C8 C7 -0.7(3) no
C3 C4 C5 C6 -1.0(4) no
C4 C5 C6 C7 0.0(4) no
C5 C6 C7 C8 0.7(4) no
C6 C7 C8 C3 -0.3(4) no
C6 C7 C8 N1 -179.8(2) no
N2 C11 C12 C13 164.0(2) yes
C11 C12 C13 C14 -107.7(3) yes
C11 C12 C13 C18 70.5(3) yes
C18 C13 C14 C15 -1.0(4) no
C12 C13 C18 C17 -177.9(2) no
C12 C13 C14 C15 177.3(2) no
C14 C13 C18 C17 0.3(3) no
C13 C14 C15 C16 0.9(4) no
C14 C15 C16 C17 -0.1(4) no
C15 C16 C17 C18 -0.6(4) no
C16 C17 C18 C13 0.5(4) no

loop_
_cod_related_entry_id
_cod_related_entry_database
_cod_related_entry_code
1 ChemSpider 21130714
